data_2242379
loop_
_publ_author_name
'Heintz, Katharina'
'G\"orls, Helmar'
'Imhof, Wolfgang'

_publ_section_title
;
 2,2'-Bipyridin-1'-ium 1-oxide bromide monohydrate
;
_journal_coeditor_code ZL2721
_journal_issue 3
_journal_name_full 'Acta Crystallographica Section E'
_journal_page_first 341
_journal_page_last 344
_journal_paper_doi 10.1107/S2056989018002347
_journal_volume 74
_journal_year 2018
_chemical_formula_iupac 'C10 H9 N2 O +, Br -, H2 O'
_chemical_formula_moiety 'C10 H9 N2 O +, Br -, H2 O'
_chemical_formula_sum 'C10 H11 Br N2 O2'
_chemical_formula_weight 271.12
_chemical_name_systematic
;
2,2'-Bipyridin-1'-ium 1-oxide bromide monohydrate
;
_space_group_crystal_system monoclinic
_space_group_IT_number 14
_space_group_name_Hall '-P 2ybc'
_space_group_name_H-M_alt 'P 1 21/c 1'
_symmetry_space_group_name_Hall '-P 2ybc'
_symmetry_space_group_name_H-M 'P 1 21/c 1'
_atom_sites_solution_hydrogens mixed
_atom_sites_solution_primary direct
_atom_sites_solution_secondary difmap
_audit_creation_method SHELXL-2018/1
_cell_angle_alpha 90
_cell_angle_beta 91.7010(10)
_cell_angle_gamma 90
_cell_formula_units_Z 4
_cell_length_a 5.78820(10)
_cell_length_b 9.2095(2)
_cell_length_c 20.2485(4)
_cell_measurement_reflns_used 12419
_cell_measurement_temperature 133(2)
_cell_measurement_theta_max 27.480
_cell_measurement_theta_min 2.012
_cell_volume 1078.90(4)
_computing_cell_refinement
;
DENZO (Otwinowski & Minor, 1997)
;
_computing_data_collection
;
COLLECT (Nonius, 1998)
;
_computing_data_reduction
;
DENZO (Otwinowski & Minor, 1997)
;
_computing_molecular_graphics
;
ORTEP-3 for Windows (Farrugia, 2012)
;
_computing_publication_material
;
MERCURY (Macrae <i>et al.</i>,  2006)
;
_computing_structure_refinement
;
SHELXL2018 (Sheldrick, 2015)
;
_computing_structure_solution
;
SHELXS97 (Sheldrick, 2008)
;
_diffrn_ambient_temperature 133(2)
_diffrn_measured_fraction_theta_full 0.994
_diffrn_measured_fraction_theta_max 0.995
_diffrn_measurement_device_type 'Nonius KappaCCD'
_diffrn_measurement_method 'phi- + omega-scan'
_diffrn_radiation_monochromator graphite
_diffrn_radiation_type MoK\a
_diffrn_radiation_wavelength 0.71073
_diffrn_reflns_av_R_equivalents 0.0304
_diffrn_reflns_limit_h_max 7
_diffrn_reflns_limit_h_min -7
_diffrn_reflns_limit_k_max 11
_diffrn_reflns_limit_k_min -9
_diffrn_reflns_limit_l_max 26
_diffrn_reflns_limit_l_min -26
_diffrn_reflns_number 12419
_diffrn_reflns_theta_full 25.242
_diffrn_reflns_theta_max 27.480
_diffrn_reflns_theta_min 2.012
_exptl_absorpt_coefficient_mu 3.791
_exptl_absorpt_correction_T_max 0.7456
_exptl_absorpt_correction_T_min 0.5569
_exptl_absorpt_correction_type multi-scan
_exptl_absorpt_process_details
;
(SADABS; Sheldrick, 2002)
;
_exptl_crystal_colour colourless
_exptl_crystal_density_diffrn 1.669
_exptl_crystal_density_method 'not measured'
_exptl_crystal_description prism
_exptl_crystal_F_000 544
_exptl_crystal_size_max 0.051
_exptl_crystal_size_mid 0.044
_exptl_crystal_size_min 0.034
_refine_diff_density_max 0.455
_refine_diff_density_min -0.506
_refine_ls_extinction_method none
_refine_ls_goodness_of_fit_ref 1.074
_refine_ls_hydrogen_treatment mixed
_refine_ls_matrix_type full
_refine_ls_number_parameters 190
_refine_ls_number_reflns 2465
_refine_ls_number_restraints 32
_refine_ls_restrained_S_all 1.072
_refine_ls_R_factor_all 0.0283
_refine_ls_R_factor_gt 0.0230
_refine_ls_shift/su_max 0.001
_refine_ls_shift/su_mean 0.000
_refine_ls_structure_factor_coef Fsqd
_refine_ls_weighting_details 'w=1/[\s^2^(Fo^2^)+(0.0113P)^2^+0.9881P] where P=(Fo^2^+2Fc^2^)/3'
_refine_ls_weighting_scheme calc
_refine_ls_wR_factor_gt 0.0495
_refine_ls_wR_factor_ref 0.0524
_reflns_number_gt 2226
_reflns_number_total 2465
_reflns_threshold_expression 'I > 2\s(I)'
_cod_data_source_file zl2721sup1.cif
_cod_data_source_block I
_cod_database_code 2242379
_shelx_space_group_comment
;
The symmetry employed for this shelxl refinement is uniquely defined
by the following loop, which should always be used as a source of
symmetry information in preference to the above space-group names.
They are only intended as comments.
;
_shelx_estimated_absorpt_t_min 0.830
_shelx_estimated_absorpt_t_max 0.882

loop_
_space_group_symop_operation_xyz
'x, y, z'
'-x, y+1/2, -z+1/2'
'-x, -y, -z'
'x, -y-1/2, z-1/2'

loop_
_atom_site_type_symbol
_atom_site_label
_atom_site_fract_x
_atom_site_fract_y
_atom_site_fract_z
_atom_site_U_iso_or_equiv
_atom_site_adp_type
_atom_site_calc_flag
_atom_site_occupancy
_atom_site_disorder_assembly
_atom_site_disorder_group
Br Br1 -0.09302(3) 0.63110(2) 0.65415(2) 0.02577(7) Uani d 1 . .
O O1 0.0960(3) -0.0036(2) 0.43461(9) 0.0270(5) Uani d 0.717(4) A 1
N N1 0.2649(12) 0.0073(8) 0.3908(2) 0.0199(9) Uani d 0.717(4) A 1
N N2 0.3050(9) 0.1763(6) 0.5057(2) 0.0206(7) Uani d 0.717(4) A 1
H H1N2 0.188837 0.116543 0.497651 0.025 Uiso calc 0.717(4) A 1
C C1 0.2378(9) -0.0729(6) 0.33445(16) 0.0236(8) Uani d 0.717(4) A 1
H H1 0.103588 -0.130999 0.327701 0.028 Uiso calc 0.717(4) A 1
C C2 0.4039(8) -0.0697(6) 0.2875(2) 0.0252(9) Uani d 0.717(4) A 1
H H2 0.385065 -0.126508 0.248510 0.030 Uiso calc 0.717(4) A 1
C C3 0.5987(11) 0.0160(10) 0.2967(4) 0.0254(8) Uani d 0.717(4) A 1
H H3 0.716054 0.016114 0.264870 0.031 Uiso calc 0.717(4) A 1
C C4 0.620(2) 0.1013(15) 0.3526(4) 0.0211(11) Uani d 0.717(4) A 1
H H4 0.748457 0.165180 0.358187 0.025 Uiso calc 0.717(4) A 1
C C5 0.4539(15) 0.0933(9) 0.4009(4) 0.0162(9) Uani d 0.717(4) A 1
C C6 0.4718(14) 0.1856(12) 0.4606(3) 0.0174(9) Uani d 0.717(4) A 1
C C7 0.6635(19) 0.2733(8) 0.4752(5) 0.0217(11) Uani d 0.717(4) A 1
H H7 0.791700 0.274957 0.447024 0.026 Uiso calc 0.717(4) A 1
C C8 0.6624(8) 0.3582(9) 0.5321(3) 0.0254(9) Uani d 0.717(4) A 1
H H8 0.783428 0.426128 0.540232 0.031 Uiso calc 0.717(4) A 1
C C9 0.4864(8) 0.3452(6) 0.5776(3) 0.0276(11) Uani d 0.717(4) A 1
H H9 0.491253 0.398271 0.617799 0.033 Uiso calc 0.717(4) A 1
C C10 0.3066(7) 0.2532(5) 0.5621(2) 0.0254(9) Uani d 0.717(4) A 1
H H10 0.182364 0.243774 0.591417 0.030 Uiso calc 0.717(4) A 1
O O1B 0.1468(8) 0.1100(5) 0.5162(2) 0.0283(14) Uani d 0.283(4) A 2
N N1B 0.330(3) 0.1968(18) 0.5193(7) 0.0206(7) Uani d 0.283(4) A 2
N N2B 0.263(3) 0.018(2) 0.4059(7) 0.0199(9) Uani d 0.283(4) A 2
H H2N2 0.165293 0.014377 0.438408 0.024 Uiso calc 0.283(4) A 2
C C1B 0.361(2) 0.2832(16) 0.5724(6) 0.0254(9) Uani d 0.283(4) A 2
H H1B 0.251328 0.281476 0.606250 0.030 Uiso calc 0.283(4) A 2
C C2B 0.546(3) 0.3722(19) 0.5783(8) 0.0276(11) Uani d 0.283(4) A 2
H H2B 0.556963 0.436182 0.615077 0.033 Uiso calc 0.283(4) A 2
C C3B 0.716(3) 0.373(3) 0.5334(10) 0.0254(9) Uani d 0.283(4) A 2
H H3B 0.858710 0.421752 0.541526 0.031 Uiso calc 0.283(4) A 2
C C4B 0.668(5) 0.299(3) 0.4753(13) 0.0217(11) Uani d 0.283(4) A 2
H H4B 0.756541 0.319587 0.437556 0.026 Uiso calc 0.283(4) A 2
C C5B 0.493(4) 0.196(3) 0.4710(10) 0.0174(9) Uani d 0.283(4) A 2
C C6B 0.450(4) 0.112(3) 0.4118(11) 0.0162(9) Uani d 0.283(4) A 2
C C7B 0.607(6) 0.094(4) 0.3618(13) 0.0211(11) Uani d 0.283(4) A 2
H H7B 0.754015 0.139492 0.366763 0.025 Uiso calc 0.283(4) A 2
C C8B 0.558(3) 0.015(3) 0.3049(11) 0.0254(8) Uani d 0.283(4) A 2
H H8B 0.657616 0.018628 0.268447 0.031 Uiso calc 0.283(4) A 2
C C9B 0.361(3) -0.0716(19) 0.3024(7) 0.0252(9) Uani d 0.283(4) A 2
H H9B 0.324956 -0.132271 0.265541 0.030 Uiso calc 0.283(4) A 2
C C10B 0.224(3) -0.0649(19) 0.3544(5) 0.0236(8) Uani d 0.283(4) A 2
H H10B 0.089399 -0.124292 0.353836 0.028 Uiso calc 0.283(4) A 2
O O1W 0.1320(3) 0.31147(18) 0.70149(8) 0.0383(4) Uani d 1 . .
H H1W1 0.067(6) 0.400(4) 0.6970(16) 0.075(10) Uiso d 1 . .
H H2W1 0.117(5) 0.288(3) 0.7415(16) 0.064(9) Uiso d 1 . .

loop_
_atom_site_aniso_label
_atom_site_aniso_U_11
_atom_site_aniso_U_22
_atom_site_aniso_U_33
_atom_site_aniso_U_12
_atom_site_aniso_U_13
_atom_site_aniso_U_23
Br1 0.02760(10) 0.02744(12) 0.02241(10) 0.00035(7) 0.00334(7) 0.00392(7)
O1 0.0252(10) 0.0336(11) 0.0225(10) -0.0067(8) 0.0068(7) -0.0001(8)
N1 0.0208(8) 0.0207(15) 0.019(3) 0.0010(8) 0.0034(18) 0.002(2)
N2 0.0220(15) 0.024(2) 0.016(2) -0.0026(11) 0.0018(14) -0.0009(14)
C1 0.0280(13) 0.0231(12) 0.019(2) -0.0009(10) -0.006(2) -0.004(2)
C2 0.030(2) 0.0272(11) 0.018(2) 0.0045(15) 0.0008(13) -0.0047(17)
C3 0.022(3) 0.0337(11) 0.021(2) 0.0066(19) 0.0064(15) -0.0024(15)
C4 0.0189(17) 0.0273(17) 0.017(3) 0.0011(11) 0.0040(17) 0.003(2)
C5 0.0186(8) 0.015(3) 0.015(3) 0.0039(14) 0.0018(16) -0.0031(14)
C6 0.0199(18) 0.0198(19) 0.012(3) 0.0021(12) -0.0014(18) 0.0032(18)
C7 0.0259(10) 0.017(3) 0.0225(9) 0.000(2) 0.0028(7) 0.0005(19)
C8 0.025(3) 0.025(2) 0.0259(10) -0.004(2) -0.005(2) -0.0014(11)
C9 0.037(3) 0.028(3) 0.0183(10) 0.000(2) 0.0029(19) -0.0003(15)
C10 0.030(2) 0.029(2) 0.0179(18) -0.0004(15) 0.0043(14) -0.0005(14)
O1B 0.025(2) 0.034(3) 0.026(3) -0.011(2) 0.0061(19) -0.004(2)
N1B 0.0220(15) 0.024(2) 0.016(2) -0.0026(11) 0.0018(14) -0.0009(14)
N2B 0.0208(8) 0.0207(15) 0.019(3) 0.0010(8) 0.0034(18) 0.002(2)
C1B 0.030(2) 0.029(2) 0.0179(18) -0.0004(15) 0.0043(14) -0.0005(14)
C2B 0.037(3) 0.028(3) 0.0183(10) 0.000(2) 0.0029(19) -0.0003(15)
C3B 0.025(3) 0.025(2) 0.0259(10) -0.004(2) -0.005(2) -0.0014(11)
C4B 0.0259(10) 0.017(3) 0.0225(9) 0.000(2) 0.0028(7) 0.0005(19)
C5B 0.0199(18) 0.0198(19) 0.012(3) 0.0021(12) -0.0014(18) 0.0032(18)
C6B 0.0186(8) 0.015(3) 0.015(3) 0.0039(14) 0.0018(16) -0.0031(14)
C7B 0.0189(17) 0.0273(17) 0.017(3) 0.0011(11) 0.0040(17) 0.003(2)
C8B 0.022(3) 0.0337(11) 0.021(2) 0.0066(19) 0.0064(15) -0.0024(15)
C9B 0.030(2) 0.0272(11) 0.018(2) 0.0045(15) 0.0008(13) -0.0047(17)
C10B 0.0280(13) 0.0231(12) 0.019(2) -0.0009(10) -0.006(2) -0.004(2)
O1W 0.0614(10) 0.0280(8) 0.0259(8) 0.0023(8) 0.0041(7) -0.0044(7)

loop_
_atom_type_symbol
_atom_type_description
_atom_type_scat_dispersion_real
_atom_type_scat_dispersion_imag
_atom_type_scat_source
C C 0.0033 0.0016 'International Tables Vol C Tables 4.2.6.8 and 6.1.1.4'
H H 0.0000 0.0000 'International Tables Vol C Tables 4.2.6.8 and 6.1.1.4'
N N 0.0061 0.0033 'International Tables Vol C Tables 4.2.6.8 and 6.1.1.4'
O O 0.0106 0.0060 'International Tables Vol C Tables 4.2.6.8 and 6.1.1.4'
Br Br -0.2901 2.4595 'International Tables Vol C Tables 4.2.6.8 and 6.1.1.4'

loop_
_geom_angle_atom_site_label_1
_geom_angle_atom_site_label_2
_geom_angle_atom_site_label_3
_geom_angle
O1 N1 C5 122.8(4)
O1 N1 C1 116.4(5)
C5 N1 C1 120.8(5)
C10 N2 C6 123.6(4)
C10 N2 H1N2 118.2
C6 N2 H1N2 118.2
N1 C1 C2 120.2(5)
N1 C1 H1 119.9
C2 C1 H1 119.9
C1 C2 C3 120.2(4)
C1 C2 H2 119.9
C3 C2 H2 119.9
C4 C3 C2 119.3(5)
C4 C3 H3 120.4
C2 C3 H3 120.4
C3 C4 C5 119.8(7)
C3 C4 H4 120.1
C5 C4 H4 120.1
N1 C5 C4 119.6(5)
N1 C5 C6 119.6(6)
C4 C5 C6 120.6(7)
N2 C6 C7 118.2(6)
N2 C6 C5 118.8(6)
C7 C6 C5 122.8(7)
C8 C7 C6 118.5(8)
C8 C7 H7 120.7
C6 C7 H7 120.7
C7 C8 C9 121.2(5)
C7 C8 H8 119.4
C9 C8 H8 119.4
C10 C9 C8 117.8(5)
C10 C9 H9 121.1
C8 C9 H9 121.1
N2 C10 C9 120.4(4)
N2 C10 H10 119.8
C9 C10 H10 119.8
O1B N1B C1B 118.7(12)
O1B N1B C5B 121.8(11)
C1B N1B C5B 119.5(12)
C10B N2B C6B 123.3(15)
C10B N2B H2N2 118.4
C6B N2B H2N2 118.4
N1B C1B C2B 121.2(14)
N1B C1B H1B 119.4
C2B C1B H1B 119.4
C1B C2B C3B 122.1(15)
C1B C2B H2B 119.0
C3B C2B H2B 119.0
C2B C3B C4B 115.9(15)
C2B C3B H3B 122.1
C4B C3B H3B 122.1
C3B C4B C5B 121(2)
C3B C4B H4B 119.4
C5B C4B H4B 119.4
N1B C5B C4B 117.6(17)
N1B C5B C6B 119.0(17)
C4B C5B C6B 121.9(19)
N2B C6B C7B 113.1(16)
N2B C6B C5B 121.5(18)
C7B C6B C5B 124(2)
C8B C7B C6B 123(2)
C8B C7B H7B 118.5
C6B C7B H7B 118.5
C7B C8B C9B 118.6(16)
C7B C8B H8B 120.7
C9B C8B H8B 120.7
C10B C9B C8B 116.8(14)
C10B C9B H9B 121.6
C8B C9B H9B 121.6
N2B C10B C9B 124.2(16)
N2B C10B H10B 117.9
C9B C10B H10B 117.9
H1W1 O1W H2W1 106(3)

loop_
_geom_bond_atom_site_label_1
_geom_bond_atom_site_label_2
_geom_bond_distance
O1 N1 1.343(6)
N1 C5 1.361(7)
N1 C1 1.364(4)
N2 C10 1.344(4)
N2 C6 1.351(7)
N2 H1N2 0.8800
C1 C2 1.373(4)
C1 H1 0.9500
C2 C3 1.384(7)
C2 H2 0.9500
C3 C4 1.381(8)
C3 H3 0.9500
C4 C5 1.396(7)
C4 H4 0.9500
C5 C6 1.478(4)
C6 C7 1.397(8)
C7 C8 1.393(8)
C7 H7 0.9500
C8 C9 1.398(6)
C8 H8 0.9500
C9 C10 1.371(4)
C9 H9 0.9500
C10 H10 0.9500
O1B N1B 1.330(12)
N1B C1B 1.345(12)
N1B C5B 1.378(19)
N2B C10B 1.307(12)
N2B C6B 1.386(19)
N2B H2N2 0.8800
C1B C2B 1.347(11)
C1B H1B 0.9500
C2B C3B 1.362(17)
C2B H2B 0.9500
C3B C4B 1.38(2)
C3B H3B 0.9500
C4B C5B 1.392(19)
C4B H4B 0.9500
C5B C6B 1.444(12)
C6B C7B 1.390(19)
C7B C8B 1.39(2)
C7B H7B 0.9500
C8B C9B 1.390(17)
C8B H8B 0.9500
C9B C10B 1.339(11)
C9B H9B 0.9500
C10B H10B 0.9500
O1W H1W1 0.90(3)
O1W H2W1 0.84(3)

loop_
_geom_hbond_atom_site_label_D
_geom_hbond_atom_site_label_H
_geom_hbond_atom_site_label_A
_geom_hbond_site_symmetry_A
_geom_hbond_distance_DH
_geom_hbond_distance_HA
_geom_hbond_distance_DA
_geom_hbond_angle_DHA
_geom_hbond_publ_flag
N2 H1N2 O1 . 0.88 1.76 2.485(4) 137.9 yes
N2 H1N2 O1 3_556 0.88 2.41 3.089(5) 134.1 yes
C1 H1 O1W 3_556 0.95 2.22 3.138(6) 162.5 yes
C4 H4 Br1 3_666 0.95 2.75 3.687(10) 167.1 yes
C7 H7 Br1 3_666 0.95 2.86 3.769(10) 159.8 yes
C10 H10 O1W . 0.95 2.34 3.074(5) 133.5 yes
N2B H2N2 O1B . 0.88 1.81 2.500(15) 133.5 yes
N2B H2N2 O1B 3_556 0.88 2.35 3.117(18) 145.9 yes
C1B H1B O1W . 0.95 2.09 2.979(14) 155.9 yes
C2B H2B Br1 1_655 0.95 2.80 3.497(15) 130.6 yes
C4B H4B Br1 3_666 0.95 2.77 3.70(3) 167.8 yes
C7B H7B Br1 3_666 0.95 2.92 3.80(3) 154.7 yes
C10B H10B O1W 3_556 0.95 2.40 3.246(17) 147.4 yes
O1W H1W1 Br1 . 0.90(3) 2.47(3) 3.3475(18) 165(3) yes
O1W H2W1 Br1 2_546 0.84(3) 2.57(3) 3.3754(17) 160(3) yes

_cod_database_fobs_code 2242379
